data_4132336
loop_
_publ_author_name
'Lassalle, S\'ebastien'
'Jabbour, Ribal'
'Schiltz, Pauline'
'Berruyer, Pierrick'
'Todorova, Tanya K.'
'Veyre, Laurent'
'Gajan, David'
'Lesage, Anne'
'Thieuleux, Chlo\'e'
'Camp, Cl\'ement'

_publ_section_title
;
 Metal-Metal Synergy in Well-Defined Surface Tantalum-Iridium
 Heterobimetallic Catalysts for H/D Exchange Reactions.
;
_journal_name_full 'Journal of the American Chemical Society'
_journal_paper_doi 10.1021/jacs.9b08311
_journal_year 2019
_chemical_formula_moiety 'C78 H158 Ir2 O16 Si4 Ta2'
_chemical_formula_sum 'C78 H158 Ir2 O16 Si4 Ta2'
_chemical_formula_weight 2210.78
_space_group_IT_number 2
_space_group_name_Hall '-P 1'
_space_group_name_H-M_alt 'P -1'
_symmetry_cell_setting triclinic
_symmetry_space_group_name_Hall '-P 1'
_symmetry_space_group_name_H-M 'P -1'
_atom_sites_solution_hydrogens difmap
_atom_sites_solution_primary direct
_cell_angle_alpha 94.585(5)
_cell_angle_beta 95.530(6)
_cell_angle_gamma 105.728(7)
_cell_formula_units_Z 1
_cell_length_a 9.8249(8)
_cell_length_b 11.9731(9)
_cell_length_c 21.9610(11)
_cell_measurement_reflns_used 12196
_cell_measurement_temperature 150.01(10)
_cell_measurement_theta_max 29.0140
_cell_measurement_theta_min 3.1680
_cell_volume 2459.9(3)
_computing_cell_refinement 'CrysAlisPro 1.171.39.46 (Rigaku OD, 2018)'
_computing_data_collection 'CrysAlisPro 1.171.39.46 (Rigaku OD, 2018)'
_computing_data_reduction 'CrysAlisPro 1.171.39.46 (Rigaku OD, 2018)'
_computing_molecular_graphics 'CAMERON (Watkin et al., 1996)'
_computing_publication_material 'CRYSTALS (Betteridge et al., 2003)'
_computing_structure_refinement 'CRYSTALS (Betteridge et al., 2003)'
_computing_structure_solution 'SIR97 (Altomare et al., 1999)'
_diffrn_ambient_environment N~2~
_diffrn_ambient_temperature 150.01(10)
_diffrn_detector 'CCD plate'
_diffrn_detector_area_resol_mean 10.4685
_diffrn_detector_type Atlas
_diffrn_measured_fraction_theta_full 0.998
_diffrn_measured_fraction_theta_max 0.869
_diffrn_measurement_device 'four-circle diffractometer'
_diffrn_measurement_device_type 'Xcalibur, Atlas, Gemini ultra'
_diffrn_measurement_method \w
_diffrn_radiation_monochromator graphite
_diffrn_radiation_probe x-ray
_diffrn_radiation_type 'Mo K\a'
_diffrn_radiation_wavelength 0.71073
_diffrn_reflns_av_R_equivalents 0.055
_diffrn_reflns_limit_h_max 13
_diffrn_reflns_limit_h_min -13
_diffrn_reflns_limit_k_max 16
_diffrn_reflns_limit_k_min -16
_diffrn_reflns_limit_l_max 30
_diffrn_reflns_limit_l_min -30
_diffrn_reflns_number 43235
_diffrn_reflns_theta_full 26.497
_diffrn_reflns_theta_max 29.687
_diffrn_reflns_theta_min 2.813
_diffrn_source 'fine-focus sealed X-ray tube'
_diffrn_source_type 'Enhance (Mo) X-ray Source'
_diffrn_standards_number 0
_exptl_absorpt_coefficient_mu 5.015
_exptl_absorpt_correction_T_max 0.786
_exptl_absorpt_correction_T_min 0.530
_exptl_absorpt_correction_type analytical
_exptl_absorpt_process_details
;
CrysAlisPro 1.171.39.46 (Rigaku Oxford Diffraction, 2018)
Analytical numeric absorption correction using a multifaceted crystal
			model based on expressions derived by R.C. Clark & J.S. Reid.
(Clark, R. C. & Reid, J. S. (1995). Acta Cryst. A51, 887-897)
Empirical absorption correction using spherical harmonics,
 implemented in SCALE3 ABSPACK scaling algorithm.
;
_exptl_crystal_colour yellow
_exptl_crystal_density_diffrn 1.492
_exptl_crystal_density_method 'not measured'
_exptl_crystal_description nedle
_exptl_crystal_F_000 1110
_exptl_crystal_size_max 0.365
_exptl_crystal_size_mid 0.137
_exptl_crystal_size_min 0.117
_refine_diff_density_max 8.98
_refine_diff_density_min -4.39
_refine_ls_extinction_method None
_refine_ls_goodness_of_fit_ref 1.0312
_refine_ls_hydrogen_treatment constr
_refine_ls_matrix_type full
_refine_ls_number_parameters 460
_refine_ls_number_reflns 12123
_refine_ls_number_restraints 196
_refine_ls_R_factor_all 0.0947
_refine_ls_R_factor_gt 0.0728
_refine_ls_shift/su_max 0.0013940
_refine_ls_shift/su_mean 0.0000231
_refine_ls_structure_factor_coef Fsqd
_refine_ls_weighting_details
;
 Method= Modified Sheldrick 
 w=1/[\s^2^(F^2^) + ( 0.05P)^2^ +73.93P] 
 ,where P=(max(Fo^2^,0) + 2Fc^2^)/3 
;
_refine_ls_weighting_scheme calc
_refine_ls_wR_factor_all 0.1864
_refine_ls_wR_factor_gt 0.1659
_refine_ls_wR_factor_ref 0.1864
_reflns_limit_h_max 13
_reflns_limit_h_min -13
_reflns_limit_k_max 16
_reflns_limit_k_min -16
_reflns_limit_l_max 30
_reflns_limit_l_min 0
_reflns_number_gt 9373
_reflns_number_total 12148
_reflns_threshold_expression I>2.0\s(I)
_oxford_diffrn_Wilson_B_factor 2.28
_oxford_diffrn_Wilson_scale 0.19
_oxford_refine_ls_r_factor_ref 0.0947
_oxford_refine_ls_scale 2.341(19)
_oxford_reflns_number_all 12123
_cod_data_source_file ja9b08311_si_003.cif
_cod_data_source_block I
_cod_original_sg_symbol_H-M 'P -1 '
_cod_database_code 4132336
_oxdiff_exptl_absorpt_empirical_full_min 0.712
_oxdiff_exptl_absorpt_empirical_full_max 1.939
_oxdiff_exptl_absorpt_empirical_details
;
Empirical correction (ABSPACK) includes:
- Absorption correction using spherical harmonics
- Frame scaling
;
_oxford_refine_reflns_threshold_expression_ref I>-10.0\s(I)

loop_
_symmetry_equiv_pos_as_xyz
x,y,z
-x,-y,-z

loop_
_atom_site_label
_atom_site_type_symbol
_atom_site_fract_x
_atom_site_fract_y
_atom_site_fract_z
_atom_site_U_iso_or_equiv
_atom_site_occupancy
_atom_site_adp_type
_atom_site_refinement_flags_posn
_atom_site_refinement_flags_adp
Ir1 Ir 0.43928(5) 0.62912(4) 0.667623(19) 0.0295 1.0000 Uani . U
Ta2 Ta 0.59181(5) 0.74994(4) 0.753740(19) 0.0266 1.0000 Uani . .
O3 O 0.6818(8) 0.6659(7) 0.8051(4) 0.0340 1.0000 Uani . .
Si4 Si 0.7700(3) 0.6145(3) 0.85737(15) 0.0347 1.0000 Uani . U
O5 O 0.6621(10) 0.5268(8) 0.8942(4) 0.0512 1.0000 Uani . U
C6 C 0.573(2) 0.4104(15) 0.8796(8) 0.0788 1.0000 Uani . U
C7 C 0.451(2) 0.394(2) 0.9096(10) 0.1086 1.0000 Uani . U
H71 H 0.3951 0.3131 0.9035 0.1681 1.0000 Uiso R .
H72 H 0.4736 0.4192 0.9529 0.1681 1.0000 Uiso R .
H73 H 0.3983 0.4415 0.8901 0.1678 1.0000 Uiso R .
C8 C 0.544(2) 0.3710(15) 0.8121(7) 0.0757 1.0000 Uani . U
H82 H 0.4931 0.2898 0.8054 0.1100 1.0000 Uiso R .
H83 H 0.6333 0.3833 0.7953 0.1100 1.0000 Uiso R .
H81 H 0.4885 0.4153 0.7923 0.1100 1.0000 Uiso R .
C9 C 0.655(3) 0.3364(18) 0.9114(10) 0.1076 1.0000 Uani . U
H93 H 0.6085 0.2557 0.8964 0.1621 1.0000 Uiso R .
H91 H 0.6542 0.3475 0.9554 0.1620 1.0000 Uiso R .
H92 H 0.7513 0.3572 0.9017 0.1620 1.0000 Uiso R .
O10 O 0.8571(10) 0.7271(8) 0.9040(4) 0.0505 1.0000 Uani . .
C11 C 0.918(2) 0.7410(18) 0.9671(8) 0.0800 1.0000 Uani . U
C12 C 1.046(2) 0.8453(17) 0.9754(8) 0.0815 1.0000 Uani . U
H121 H 1.0860 0.8616 1.0179 0.1260 1.0000 Uiso R .
H122 H 1.0196 0.9116 0.9623 0.1260 1.0000 Uiso R .
H123 H 1.1167 0.8294 0.9512 0.1260 1.0000 Uiso R .
C13 C 0.959(2) 0.6389(19) 0.9857(9) 0.0979 1.0000 Uani . U
H132 H 1.0484 0.6375 0.9711 0.1489 1.0000 Uiso R .
H133 H 0.9695 0.6428 1.0300 0.1490 1.0000 Uiso R .
H131 H 0.8859 0.5693 0.9684 0.1490 1.0000 Uiso R .
C14 C 0.809(2) 0.763(2) 1.0066(9) 0.0982 1.0000 Uani . U
H143 H 0.8437 0.7649 1.0492 0.1461 1.0000 Uiso R .
H141 H 0.7929 0.8369 0.9994 0.1459 1.0000 Uiso R .
H142 H 0.7216 0.7017 0.9962 0.1460 1.0000 Uiso R .
O15 O 0.8683(10) 0.5446(8) 0.8275(5) 0.0513 1.0000 Uani . .
C16 C 0.9830(19) 0.5768(17) 0.7897(9) 0.0717 1.0000 Uani . U
C17 C 0.927(2) 0.502(2) 0.7301(11) 0.0996 1.0000 Uani . U
H171 H 0.9979 0.5203 0.7020 0.1530 1.0000 Uiso R .
H172 H 0.9045 0.4200 0.7357 0.1530 1.0000 Uiso R .
H173 H 0.8422 0.5214 0.7145 0.1530 1.0000 Uiso R .
C18 C 1.0327(19) 0.7062(16) 0.7863(9) 0.0721 1.0000 Uani . U
H183 H 1.0926 0.7189 0.7537 0.1079 1.0000 Uiso R .
H181 H 1.0868 0.7443 0.8249 0.1080 1.0000 Uiso R .
H182 H 0.9522 0.7361 0.7776 0.1080 1.0000 Uiso R .
C19 C 1.102(2) 0.5382(18) 0.8212(11) 0.0839 1.0000 Uani . U
H191 H 1.1830 0.5561 0.7983 0.1230 1.0000 Uiso R .
H193 H 1.1291 0.5770 0.8624 0.1230 1.0000 Uiso R .
H192 H 1.0690 0.4551 0.8225 0.1231 1.0000 Uiso R .
O20 O 0.7309(8) 0.8739(6) 0.7285(4) 0.0332 1.0000 Uani . .
Si21 Si 0.8394(4) 0.9588(3) 0.69014(15) 0.0344 1.0000 Uani . U
O22 O 0.9179(12) 0.8821(9) 0.6537(6) 0.0644 1.0000 Uani . U
C23 C 1.026(2) 0.9028(15) 0.6124(9) 0.0679 1.0000 Uani . U
C24 C 1.153(2) 0.8744(17) 0.6443(9) 0.0741 1.0000 Uani . U
H242 H 1.2292 0.8888 0.6189 0.1100 1.0000 Uiso R .
H241 H 1.1841 0.9220 0.6831 0.1100 1.0000 Uiso R .
H243 H 1.1252 0.7933 0.6510 0.1099 1.0000 Uiso R .
C25 C 0.968(2) 0.8244(16) 0.5533(8) 0.0719 1.0000 Uani . U
H253 H 1.0372 0.8370 0.5248 0.1059 1.0000 Uiso R .
H251 H 0.9436 0.7440 0.5615 0.1059 1.0000 Uiso R .
H252 H 0.8834 0.8419 0.5356 0.1061 1.0000 Uiso R .
C26 C 1.066(2) 1.0306(16) 0.5990(9) 0.0769 1.0000 Uani . U
H261 H 1.1411 1.0420 0.5726 0.1149 1.0000 Uiso R .
H263 H 1.1005 1.0808 0.6369 0.1151 1.0000 Uiso R .
H262 H 0.9847 1.0487 0.5789 0.1150 1.0000 Uiso R .
O27 O 0.9221(13) 1.0792(10) 0.7288(5) 0.0694 1.0000 Uani . U
C28 C 1.020(3) 1.1082(19) 0.7874(10) 0.0918 1.0000 Uani . U
C29 C 1.029(3) 1.014(2) 0.8200(10) 0.0991 1.0000 Uani . U
H292 H 1.0875 1.0277 0.8573 0.1210 1.0000 Uiso R .
H291 H 0.9771 0.9389 0.8037 0.1212 1.0000 Uiso R .
C30 C 1.144(2) 1.1959(19) 0.7699(10) 0.0981 1.0000 Uani . U
H301 H 1.1678 1.2657 0.7982 0.1480 1.0000 Uiso R .
H302 H 1.1234 1.2144 0.7291 0.1479 1.0000 Uiso R .
H303 H 1.2239 1.1635 0.7716 0.1481 1.0000 Uiso R .
C31 C 0.934(3) 1.174(2) 0.8246(9) 0.0995 1.0000 Uani . U
H313 H 0.9908 1.2114 0.8627 0.1490 1.0000 Uiso R .
H311 H 0.9088 1.2323 0.8015 0.1490 1.0000 Uiso R .
H312 H 0.8483 1.1190 0.8333 0.1490 1.0000 Uiso R .
O32 O 0.7405(15) 0.9943(11) 0.6328(6) 0.0786 1.0000 Uani . .
C33 C 0.6687(19) 1.0836(14) 0.6356(8) 0.0612 1.0000 Uani . U
C34 C 0.7548(19) 1.1983(14) 0.6192(9) 0.0667 1.0000 Uani . U
H341 H 0.6926 1.2425 0.6045 0.0979 1.0000 Uiso R .
H343 H 0.8150 1.2408 0.6555 0.0981 1.0000 Uiso R .
H342 H 0.8129 1.1863 0.5879 0.0980 1.0000 Uiso R .
C35 C 0.5910(18) 1.0929(15) 0.6891(8) 0.0633 1.0000 Uani . U
H352 H 0.5207 1.1333 0.6800 0.0950 1.0000 Uiso R .
H351 H 0.6579 1.1356 0.7233 0.0950 1.0000 Uiso R .
H353 H 0.5449 1.0164 0.6994 0.0950 1.0000 Uiso R .
C36 C 0.553(2) 1.0309(18) 0.5749(10) 0.0857 1.0000 Uani . U
H363 H 0.4774 1.0681 0.5734 0.1321 1.0000 Uiso R .
H361 H 0.5140 0.9488 0.5774 0.1321 1.0000 Uiso R .
H362 H 0.5997 1.0419 0.5384 0.1320 1.0000 Uiso R .
C37 C 0.4600(14) 0.8315(12) 0.8045(6) 0.0474 1.0000 Uani . U
C38 C 0.4942(16) 0.8783(15) 0.8736(8) 0.0643 1.0000 Uani . U
C39 C 0.6492(17) 0.9499(16) 0.8861(9) 0.0763 1.0000 Uani . U
H391 H 0.6672 0.9908 0.9268 0.1110 1.0000 Uiso R .
H393 H 0.7103 0.9001 0.8834 0.1110 1.0000 Uiso R .
H392 H 0.6689 1.0056 0.8566 0.1109 1.0000 Uiso R .
C40 C 0.4004(18) 0.9559(17) 0.8900(9) 0.0794 1.0000 Uani . U
C41 C 0.4642(16) 0.7803(16) 0.9123(8) 0.0679 1.0000 Uani . U
H411 H 0.4953 0.8098 0.9549 0.0990 1.0000 Uiso R .
H413 H 0.5138 0.7245 0.9002 0.0989 1.0000 Uiso R .
H412 H 0.3634 0.7428 0.9072 0.0990 1.0000 Uiso R .
H372 H 0.3666 0.7749 0.7998 0.0518 1.0000 Uiso R .
H371 H 0.4549 0.8982 0.7829 0.0521 1.0000 Uiso R .
C42 C 0.4597(14) 0.6173(10) 0.5665(5) 0.0370 1.0000 Uani . .
C43 C 0.5264(14) 0.5403(11) 0.5962(5) 0.0391 1.0000 Uani . .
C44 C 0.4205(13) 0.4536(10) 0.6189(5) 0.0351 1.0000 Uani . .
C45 C 0.2855(11) 0.4778(10) 0.5975(5) 0.0350 1.0000 Uani . U
C46 C 0.3065(14) 0.5727(12) 0.5680(6) 0.0460 1.0000 Uani . .
C47 C 0.196(2) 0.6219(17) 0.5399(7) 0.0710 1.0000 Uani . .
H473 H 0.1135 0.6014 0.5612 0.1070 1.0000 Uiso R .
H471 H 0.2335 0.7054 0.5434 0.1070 1.0000 Uiso R .
H472 H 0.1703 0.5921 0.4972 0.1070 1.0000 Uiso R .
C48 C 0.1440(16) 0.3926(14) 0.6107(8) 0.0637 1.0000 Uani . .
H481 H 0.0710 0.4320 0.6077 0.0830 1.0000 Uiso R .
H482 H 0.1550 0.3696 0.6513 0.0830 1.0000 Uiso R .
H483 H 0.1184 0.3249 0.5812 0.0831 1.0000 Uiso R .
C49 C 0.4396(19) 0.3483(12) 0.6472(6) 0.0532 1.0000 Uani . .
H492 H 0.3793 0.3302 0.6790 0.0770 1.0000 Uiso R .
H493 H 0.5381 0.3655 0.6647 0.0768 1.0000 Uiso R .
H491 H 0.4180 0.2825 0.6162 0.0769 1.0000 Uiso R .
C50 C 0.6755(14) 0.5376(15) 0.5956(7) 0.0554 1.0000 Uani . .
H503 H 0.7006 0.4880 0.6246 0.0830 1.0000 Uiso R .
H501 H 0.7357 0.6155 0.6064 0.0829 1.0000 Uiso R .
H502 H 0.6888 0.5101 0.5550 0.0830 1.0000 Uiso R .
C51 C 0.527(2) 0.7128(13) 0.5316(7) 0.0666 1.0000 Uani . .
H511 H 0.4697 0.7663 0.5294 0.0910 1.0000 Uiso R .
H512 H 0.6212 0.7530 0.5518 0.0909 1.0000 Uiso R .
H513 H 0.5342 0.6814 0.4908 0.0910 1.0000 Uiso R .
H401 H 0.4218 0.9843 0.9325 0.0951 1.0000 Uiso R .
H402 H 0.4178 1.0198 0.8661 0.0951 1.0000 Uiso R .
H403 H 0.3030 0.9121 0.8816 0.0951 1.0000 Uiso R .

loop_
_atom_site_aniso_label
_atom_site_aniso_U_11
_atom_site_aniso_U_22
_atom_site_aniso_U_33
_atom_site_aniso_U_23
_atom_site_aniso_U_13
_atom_site_aniso_U_12
Ir1 0.0304(2) 0.0294(2) 0.0286(2) 0.00017(16) 0.00088(16) 0.00991(17)
Ta2 0.0257(2) 0.0264(2) 0.0268(2) 0.00148(16) 0.00437(16) 0.00582(16)
O3 0.035(4) 0.033(4) 0.031(4) 0.004(3) -0.001(3) 0.005(3)
Si4 0.0328(16) 0.0315(15) 0.0330(16) 0.0085(13) -0.0034(12) -0.0012(12)
O5 0.054(5) 0.045(4) 0.037(4) 0.014(3) -0.007(4) -0.014(4)
C6 0.089(7) 0.060(6) 0.054(6) 0.012(5) -0.000(5) -0.034(5)
C7 0.107(10) 0.092(9) 0.078(9) -0.013(8) 0.019(8) -0.051(8)
C8 0.084(9) 0.061(8) 0.052(7) 0.001(6) 0.006(7) -0.028(7)
C9 0.129(10) 0.070(8) 0.084(9) 0.018(8) -0.024(9) -0.029(8)
O10 0.054(6) 0.044(5) 0.035(5) 0.003(4) -0.007(4) -0.012(4)
C11 0.078(8) 0.088(8) 0.046(6) 0.004(6) -0.021(6) -0.012(7)
C12 0.079(9) 0.084(9) 0.051(7) -0.001(7) -0.016(7) -0.018(8)
C13 0.106(10) 0.096(10) 0.062(8) 0.000(8) -0.038(8) -0.003(9)
C14 0.087(10) 0.121(11) 0.057(8) -0.004(8) -0.011(7) -0.011(9)
O15 0.042(5) 0.039(5) 0.070(7) 0.012(5) 0.006(5) 0.004(4)
C16 0.054(7) 0.071(7) 0.090(8) 0.017(6) 0.011(6) 0.016(6)
C17 0.081(9) 0.101(10) 0.098(10) -0.004(9) 0.013(9) -0.002(9)
C18 0.058(8) 0.071(8) 0.092(9) 0.028(8) 0.020(7) 0.016(7)
C19 0.057(8) 0.083(9) 0.113(10) 0.024(8) 0.010(8) 0.018(7)
O20 0.031(4) 0.027(4) 0.039(4) 0.004(3) 0.005(3) 0.002(3)
Si21 0.0394(17) 0.0276(15) 0.0359(16) 0.0073(12) 0.0101(13) 0.0059(13)
O22 0.073(5) 0.048(4) 0.083(5) 0.018(4) 0.047(4) 0.020(4)
C23 0.076(6) 0.065(6) 0.077(6) 0.025(5) 0.044(5) 0.029(5)
C24 0.083(8) 0.081(8) 0.069(8) 0.020(7) 0.033(7) 0.029(7)
C25 0.072(8) 0.077(8) 0.079(8) 0.023(7) 0.039(7) 0.027(7)
C26 0.086(9) 0.068(8) 0.087(9) 0.033(7) 0.049(7) 0.021(7)
O27 0.073(6) 0.059(5) 0.060(6) 0.006(5) 0.002(5) -0.006(5)
C28 0.107(10) 0.078(8) 0.066(8) 0.023(6) -0.012(7) -0.012(7)
C29 0.113(11) 0.083(10) 0.082(10) 0.023(8) -0.022(9) 0.002(9)
C30 0.099(11) 0.077(10) 0.088(10) 0.007(8) -0.008(9) -0.019(9)
C31 0.113(12) 0.096(10) 0.064(9) 0.021(8) -0.005(8) -0.013(9)
O32 0.107(10) 0.070(8) 0.066(8) 0.018(6) 0.012(7) 0.034(7)
C33 0.071(7) 0.054(6) 0.075(7) 0.024(5) 0.015(5) 0.038(5)
C34 0.076(9) 0.052(7) 0.078(8) 0.020(7) 0.016(7) 0.023(7)
C35 0.069(8) 0.070(8) 0.068(8) 0.030(7) 0.015(6) 0.041(7)
C36 0.092(10) 0.078(9) 0.089(9) 0.006(8) 0.009(8) 0.027(8)
C37 0.033(5) 0.047(6) 0.057(7) -0.017(5) 0.017(5) 0.004(5)
C38 0.039(5) 0.070(6) 0.069(6) -0.031(5) 0.019(5) -0.003(5)
C39 0.049(7) 0.073(8) 0.082(8) -0.045(7) 0.011(7) -0.010(6)
C40 0.053(7) 0.081(8) 0.089(9) -0.048(7) 0.015(7) 0.006(6)
C41 0.037(6) 0.089(8) 0.062(8) -0.018(7) 0.014(6) -0.004(6)
C42 0.056(8) 0.029(6) 0.023(5) 0.000(4) 0.001(5) 0.008(5)
C43 0.043(7) 0.046(7) 0.028(6) 0.001(5) 0.006(5) 0.012(5)
C44 0.044(7) 0.028(5) 0.033(6) -0.003(4) -0.003(5) 0.014(5)
C45 0.023(3) 0.039(4) 0.039(4) -0.023(3) 0.008(3) 0.009(3)
C46 0.036(6) 0.049(8) 0.046(7) -0.020(6) -0.012(5) 0.015(6)
C47 0.083(12) 0.088(12) 0.050(9) -0.019(8) -0.020(8) 0.055(10)
C48 0.045(8) 0.056(9) 0.070(10) -0.024(8) 0.007(7) -0.010(7)
C49 0.090(11) 0.041(7) 0.034(7) 0.011(6) 0.006(7) 0.025(7)
C50 0.041(7) 0.087(11) 0.049(8) -0.017(7) 0.000(6) 0.045(8)
C51 0.113(15) 0.040(8) 0.040(8) 0.004(6) 0.018(8) 0.007(8)

loop_
_atom_type_symbol
_atom_type_scat_dispersion_real
_atom_type_scat_dispersion_imag
_atom_type_scat_Cromer_Mann_a1
_atom_type_scat_Cromer_Mann_b1
_atom_type_scat_Cromer_Mann_a2
_atom_type_scat_Cromer_Mann_b2
_atom_type_scat_Cromer_Mann_a3
_atom_type_scat_Cromer_Mann_b3
_atom_type_scat_Cromer_Mann_a4
_atom_type_scat_Cromer_Mann_b4
_atom_type_scat_Cromer_Mann_c
_atom_type_scat_source
C 0.0033 0.0016 2.3100 20.8439 1.0200 10.2075 1.5886 0.5687 0.8650 51.6512 0.2156 'International Tables Vol C 4.2.6.8 and 6.1.1.4'
H 0.0000 0.0000 0.4930 10.5109 0.3229 26.1257 0.1402 3.1424 0.0408 57.7998 0.0030 'International Tables Vol C 4.2.6.8 and 6.1.1.4'
O 0.0106 0.0060 3.0485 13.2771 2.2868 5.7011 1.5463 0.3239 0.8670 32.9089 0.2508 'International Tables Vol C 4.2.6.8 and 6.1.1.4'
Si 0.0817 0.0704 6.2915 2.4386 3.0353 32.3337 1.9891 0.6785 1.5410 81.6937 1.1407 'International Tables Vol C 4.2.6.8 and 6.1.1.4'
Ta -0.7052 6.5227 29.2024 1.7733 15.2293 9.3705 14.5135 0.2960 4.7649 63.3644 9.2435 'International Tables Vol C 4.2.6.8 and 6.1.1.4'
Ir -1.4442 7.9887 27.3049 1.5928 16.7296 8.8655 15.6115 0.4179 5.8338 45.0011 11.4722 'International Tables Vol C 4.2.6.8 and 6.1.1.4'

loop_
_geom_angle_atom_site_label_1
_geom_angle_atom_site_label_2
_geom_angle_atom_site_label_3
_geom_angle
_geom_angle_publ_flag
Ta2 Ir1 C42 131.4(3) yes
Ta2 Ir1 C43 121.0(3) yes
C42 Ir1 C43 37.6(4) yes
Ta2 Ir1 C44 134.9(3) yes
C42 Ir1 C44 62.2(4) yes
C43 Ir1 C44 37.3(5) yes
Ta2 Ir1 C45 167.4(3) yes
C42 Ir1 C45 58.3(4) yes
C43 Ir1 C45 60.1(4) yes
C44 Ir1 C45 37.3(4) yes
Ta2 Ir1 C46 160.0(4) yes
C42 Ir1 C46 36.6(5) yes
C43 Ir1 C46 61.1(5) yes
C44 Ir1 C46 60.4(4) yes
C45 Ir1 C46 32.6(5) yes
Ir1 Ta2 O3 113.0(2) yes
Ir1 Ta2 O20 111.8(2) yes
O3 Ta2 O20 109.3(3) yes
Ir1 Ta2 C37 106.7(4) yes
O3 Ta2 C37 110.3(5) yes
O20 Ta2 C37 105.4(4) yes
Ta2 O3 Si4 170.0(5) yes
O3 Si4 O5 110.4(5) yes
O3 Si4 O10 104.6(5) yes
O5 Si4 O10 108.6(5) yes
O3 Si4 O15 111.4(5) yes
O5 Si4 O15 107.9(5) yes
O10 Si4 O15 113.8(6) yes
Si4 O5 C6 133.6(10) yes
O5 C6 C7 110.4(18) yes
O5 C6 C8 113.7(13) yes
C7 C6 C8 114.3(17) yes
O5 C6 C9 104.8(14) yes
C7 C6 C9 103.1(18) yes
C8 C6 C9 109.6(19) yes
C6 C7 H71 111.1 no
C6 C7 H72 112.0 no
H71 C7 H72 109.6 no
C6 C7 H73 104.1 no
H71 C7 H73 109.9 no
H72 C7 H73 110.0 no
C6 C8 H82 109.7 no
C6 C8 H83 109.0 no
H82 C8 H83 109.8 no
C6 C8 H81 109.4 no
H82 C8 H81 109.4 no
H83 C8 H81 109.5 no
C6 C9 H93 108.0 no
C6 C9 H91 110.6 no
H93 C9 H91 109.5 no
C6 C9 H92 109.4 no
H93 C9 H92 109.4 no
H91 C9 H92 109.8 no
Si4 O10 C11 132.7(11) yes
O10 C11 C12 107.3(14) yes
O10 C11 C13 113.6(16) yes
C12 C11 C13 109.9(18) yes
O10 C11 C14 107.7(16) yes
C12 C11 C14 109.8(18) yes
C13 C11 C14 108.6(19) yes
C11 C12 H121 109.9 no
C11 C12 H122 109.6 no
H121 C12 H122 109.5 no
C11 C12 H123 109.2 no
H121 C12 H123 109.1 no
H122 C12 H123 109.4 no
C11 C13 H132 110.0 no
C11 C13 H133 109.1 no
H132 C13 H133 109.5 no
C11 C13 H131 109.0 no
H132 C13 H131 109.7 no
H133 C13 H131 109.5 no
C11 C14 H143 109.5 no
C11 C14 H141 109.3 no
H143 C14 H141 109.6 no
C11 C14 H142 109.4 no
H143 C14 H142 109.4 no
H141 C14 H142 109.7 no
Si4 O15 C16 133.1(10) yes
O15 C16 C17 104.3(15) yes
O15 C16 C18 112.6(15) yes
C17 C16 C18 116.3(18) yes
O15 C16 C19 104.7(15) yes
C17 C16 C19 109.1(18) yes
C18 C16 C19 109.1(16) yes
C16 C17 H171 108.9 no
C16 C17 H172 111.4 no
H171 C17 H172 110.0 no
C16 C17 H173 106.4 no
H171 C17 H173 110.1 no
H172 C17 H173 109.8 no
C16 C18 H183 107.5 no
C16 C18 H181 109.3 no
H183 C18 H181 109.8 no
C16 C18 H182 110.1 no
H183 C18 H182 110.2 no
H181 C18 H182 109.9 no
C16 C19 H191 109.7 no
C16 C19 H193 110.0 no
H191 C19 H193 109.8 no
C16 C19 H192 108.0 no
H191 C19 H192 109.7 no
H193 C19 H192 109.6 no
Ta2 O20 Si21 165.2(5) yes
O20 Si21 O22 107.5(5) yes
O20 Si21 O27 112.7(5) yes
O22 Si21 O27 122.2(7) yes
O20 Si21 O32 106.9(6) yes
O22 Si21 O32 101.2(7) yes
O27 Si21 O32 104.6(7) yes
Si21 O22 C23 135.8(10) yes
O22 C23 C24 106.4(14) yes
O22 C23 C25 108.6(15) yes
C24 C23 C25 111.4(15) yes
O22 C23 C26 110.8(13) yes
C24 C23 C26 110.1(16) yes
C25 C23 C26 109.6(15) yes
C23 C24 H242 109.7 no
C23 C24 H241 109.8 no
H242 C24 H241 109.4 no
C23 C24 H243 108.4 no
H242 C24 H243 109.7 no
H241 C24 H243 109.8 no
C23 C25 H253 110.1 no
C23 C25 H251 109.7 no
H253 C25 H251 109.4 no
C23 C25 H252 108.8 no
H253 C25 H252 109.3 no
H251 C25 H252 109.4 no
C23 C26 H261 108.6 no
C23 C26 H263 109.7 no
H261 C26 H263 109.3 no
C23 C26 H262 109.9 no
H261 C26 H262 109.8 no
H263 C26 H262 109.6 no
Si21 O27 C28 132.0(12) yes
O27 C28 C29 116.3(18) yes
O27 C28 C30 101.6(15) yes
C29 C28 C30 124(2) yes
O27 C28 C31 98.0(18) yes
C29 C28 C31 105.3(20) yes
C30 C28 C31 108.1(19) yes
C28 C29 H292 119.8 no
C28 C29 H291 119.4 no
H292 C29 H291 120.8 no
C28 C30 H301 109.9 no
C28 C30 H302 110.1 no
H301 C30 H302 109.4 no
C28 C30 H303 108.4 no
H301 C30 H303 109.4 no
H302 C30 H303 109.6 no
C28 C31 H313 109.4 no
C28 C31 H311 110.5 no
H313 C31 H311 109.2 no
C28 C31 H312 109.2 no
H313 C31 H312 109.3 no
H311 C31 H312 109.3 no
Si21 O32 C33 127.5(11) yes
O32 C33 C34 113.8(14) yes
O32 C33 C35 116.9(13) yes
C34 C33 C35 114.2(15) yes
O32 C33 C36 97.2(14) yes
C34 C33 C36 103.9(14) yes
C35 C33 C36 108.5(15) yes
C33 C34 H341 109.9 no
C33 C34 H343 108.6 no
H341 C34 H343 109.3 no
C33 C34 H342 110.3 no
H341 C34 H342 109.4 no
H343 C34 H342 109.4 no
C33 C35 H352 110.1 no
C33 C35 H351 108.5 no
H352 C35 H351 109.4 no
C33 C35 H353 110.1 no
H352 C35 H353 109.3 no
H351 C35 H353 109.4 no
C33 C36 H363 111.1 no
C33 C36 H361 107.3 no
H363 C36 H361 109.6 no
C33 C36 H362 109.5 no
H363 C36 H362 109.7 no
H361 C36 H362 109.5 no
Ta2 C37 C38 124.6(10) yes
Ta2 C37 H372 105.8 no
C38 C37 H372 106.1 no
Ta2 C37 H371 104.4 no
C38 C37 H371 105.7 no
H372 C37 H371 109.7 no
C37 C38 C39 108.6(12) yes
C37 C38 C40 110.1(15) yes
C39 C38 C40 109.0(13) yes
C37 C38 C41 110.5(13) yes
C39 C38 C41 111.3(16) yes
C40 C38 C41 107.4(14) yes
C38 C39 H391 109.3 no
C38 C39 H393 110.3 no
H391 C39 H393 108.8 no
C38 C39 H392 109.5 no
H391 C39 H392 109.3 no
H393 C39 H392 109.6 no
C38 C40 H401 109.7 no
C38 C40 H402 109.2 no
H401 C40 H402 109.5 no
C38 C40 H403 109.5 no
H401 C40 H403 109.5 no
H402 C40 H403 109.5 no
C38 C41 H411 109.7 no
C38 C41 H413 109.9 no
H411 C41 H413 109.3 no
C38 C41 H412 109.2 no
H411 C41 H412 109.3 no
H413 C41 H412 109.4 no
Ir1 C42 C43 69.2(6) yes
Ir1 C42 C46 76.9(7) yes
C43 C42 C46 107.6(11) yes
Ir1 C42 C51 127.0(9) yes
C43 C42 C51 127.1(14) yes
C46 C42 C51 124.6(13) yes
Ir1 C43 C42 73.2(7) yes
Ir1 C43 C44 72.9(7) yes
C42 C43 C44 108.7(11) yes
Ir1 C43 C50 127.2(9) yes
C42 C43 C50 126.8(12) yes
C44 C43 C50 123.9(12) yes
Ir1 C44 C43 69.8(7) yes
Ir1 C44 C45 76.0(6) yes
C43 C44 C45 104.5(10) yes
Ir1 C44 C49 127.1(8) yes
C43 C44 C49 126.9(12) yes
C45 C44 C49 127.6(12) yes
C44 C45 Ir1 66.7(6) yes
C44 C45 C46 112.0(11) yes
Ir1 C45 C46 74.7(7) yes
C44 C45 C48 118.2(12) yes
Ir1 C45 C48 125.9(8) yes
C46 C45 C48 129.7(12) yes
C42 C46 Ir1 66.6(6) yes
C42 C46 C45 107.1(11) yes
Ir1 C46 C45 72.7(7) yes
C42 C46 C47 126.1(15) yes
Ir1 C46 C47 127.5(9) yes
C45 C46 C47 126.8(14) yes
C46 C47 H473 109.4 no
C46 C47 H471 108.6 no
H473 C47 H471 109.6 no
C46 C47 H472 110.4 no
H473 C47 H472 109.5 no
H471 C47 H472 109.3 no
C45 C48 H481 108.4 no
C45 C48 H482 110.1 no
H481 C48 H482 109.6 no
C45 C48 H483 109.6 no
H481 C48 H483 109.8 no
H482 C48 H483 109.3 no
C44 C49 H492 110.7 no
C44 C49 H493 107.9 no
H492 C49 H493 109.4 no
C44 C49 H491 110.0 no
H492 C49 H491 109.6 no
H493 C49 H491 109.1 no
C43 C50 H503 111.6 no
C43 C50 H501 108.1 no
H503 C50 H501 109.2 no
C43 C50 H502 109.3 no
H503 C50 H502 109.5 no
H501 C50 H502 109.1 no
C42 C51 H511 109.1 no
C42 C51 H512 109.8 no
H511 C51 H512 109.8 no
C42 C51 H513 109.4 no
H511 C51 H513 109.6 no
H512 C51 H513 109.1 no

loop_
_geom_bond_atom_site_label_1
_geom_bond_atom_site_label_2
_geom_bond_distance
_geom_bond_publ_flag
Ir1 Ta2 2.3992(6) yes
Ir1 C42 2.245(11) yes
Ir1 C43 2.193(12) yes
Ir1 C44 2.233(11) yes
Ir1 C45 2.358(10) yes
Ir1 C46 2.383(12) yes
Ta2 O3 1.881(8) yes
Ta2 O20 1.886(7) yes
Ta2 C37 2.159(12) yes
O3 Si4 1.630(8) yes
Si4 O5 1.606(9) yes
Si4 O10 1.607(9) yes
Si4 O15 1.593(11) yes
O5 C6 1.422(17) yes
C6 C7 1.40(3) yes
C6 C8 1.49(2) yes
C6 C9 1.51(3) yes
C7 H71 0.965 no
C7 H72 0.961 no
C7 H73 0.967 no
C8 H82 0.957 no
C8 H83 0.961 no
C8 H81 0.959 no
C9 H93 0.964 no
C9 H91 0.966 no
C9 H92 0.965 no
O10 C11 1.434(17) yes
C11 C12 1.50(2) yes
C11 C13 1.46(3) yes
C11 C14 1.51(3) yes
C12 H121 0.960 no
C12 H122 0.958 no
C12 H123 0.961 no
C13 H132 0.965 no
C13 H133 0.965 no
C13 H131 0.963 no
C14 H143 0.960 no
C14 H141 0.962 no
C14 H142 0.962 no
O15 C16 1.45(2) yes
C16 C17 1.49(3) yes
C16 C18 1.50(2) yes
C16 C19 1.50(2) yes
C17 H171 0.965 no
C17 H172 0.967 no
C17 H173 0.966 no
C18 H183 0.964 no
C18 H181 0.964 no
C18 H182 0.962 no
C19 H191 0.964 no
C19 H193 0.961 no
C19 H192 0.963 no
O20 Si21 1.613(8) yes
Si21 O22 1.569(11) yes
Si21 O27 1.580(11) yes
Si21 O32 1.668(13) yes
O22 C23 1.444(18) yes
C23 C24 1.51(3) yes
C23 C25 1.51(3) yes
C23 C26 1.53(2) yes
C24 H242 0.965 no
C24 H241 0.961 no
C24 H243 0.962 no
C25 H253 0.961 no
C25 H251 0.963 no
C25 H252 0.961 no
C26 H261 0.966 no
C26 H263 0.961 no
C26 H262 0.963 no
O27 C28 1.48(2) yes
C28 C29 1.40(3) yes
C28 C30 1.49(3) yes
C28 C31 1.54(3) yes
C29 H292 0.933 no
C29 H291 0.930 no
C30 H301 0.961 no
C30 H302 0.957 no
C30 H303 0.961 no
C31 H313 0.963 no
C31 H311 0.966 no
C31 H312 0.964 no
O32 C33 1.432(18) yes
C33 C34 1.50(2) yes
C33 C35 1.47(2) yes
C33 C36 1.63(3) yes
C34 H341 0.960 no
C34 H343 0.961 no
C34 H342 0.961 no
C35 H352 0.960 no
C35 H351 0.959 no
C35 H353 0.960 no
C36 H363 0.963 no
C36 H361 0.962 no
C36 H362 0.963 no
C37 C38 1.55(2) yes
C37 H372 0.973 no
C37 H371 0.971 no
C38 C39 1.52(2) yes
C38 C40 1.52(2) yes
C38 C41 1.48(3) yes
C39 H391 0.961 no
C39 H393 0.957 no
C39 H392 0.963 no
C40 H401 0.950 no
C40 H402 0.950 no
C40 H403 0.950 no
C41 H411 0.962 no
C41 H413 0.964 no
C41 H412 0.961 no
C42 C43 1.431(17) yes
C42 C46 1.459(18) yes
C42 C51 1.469(18) yes
C43 C44 1.416(17) yes
C43 C50 1.474(17) yes
C44 C45 1.474(16) yes
C44 C49 1.498(16) yes
C45 C46 1.330(19) yes
C45 C48 1.554(18) yes
C46 C47 1.477(19) yes
C47 H473 0.960 no
C47 H471 0.962 no
C47 H472 0.960 no
C48 H481 0.959 no
C48 H482 0.959 no
C48 H483 0.957 no
C49 H492 0.959 no
C49 H493 0.966 no
C49 H491 0.962 no
C50 H503 0.963 no
C50 H501 0.955 no
C50 H502 0.959 no
C51 H511 0.962 no
C51 H512 0.964 no
C51 H513 0.961 no

loop_
_geom_hbond_atom_site_label_D
_geom_hbond_atom_site_label_H
_geom_hbond_atom_site_label_A
_geom_hbond_angle_DHA
_geom_hbond_distance_DH
_geom_hbond_distance_HA
_geom_hbond_distance_DA
_geom_hbond_publ_flag
C8 H83 O15 129 0.96 2.57 3.27(3) yes
C13 H131 O5 135 0.96 2.51 3.27(3) yes
